data_7236857
loop_
_publ_author_name
'Zhang, Weichuan'
'Sun, Zhihua'
'Zhang, Jing'
'Han, Shiguo'
'Ji, Chengmin'
'Li, Lina'
'Hong, Maochun'
'Luo, Junhua'

_publ_section_title
;
 Thermochromism to tune the optical bandgap of a lead-free perovskite-type
 hybrid semiconductor for efficiently enhancing photocurrent generation
;
_journal_issue 38
_journal_name_full 'Journal of Materials Chemistry C'
_journal_page_first 9967
_journal_paper_doi 10.1039/C7TC02721D
_journal_volume 5
_journal_year 2017
_chemical_formula_moiety 'Br4 Sb, Br, C16 H20 N2'
_chemical_formula_sum 'C16 H20 Br5 N2 Sb'
_chemical_formula_weight 761.64
_chemical_name_systematic AC-8-295k
_space_group_crystal_system monoclinic
_space_group_IT_number 14
_space_group_name_Hall '-P 2yn'
_space_group_name_H-M_alt 'P 1 21/n 1'
_atom_sites_solution_hydrogens geom
_audit_creation_date 2017-01-18
_audit_creation_method
;
Olex2 1.2
(compiled 2017.01.04 svn.r3372 for OlexSys, GUI svn.r5289)
;
_audit_update_record
;
2017-02-20 deposited with the CCDC.
2017-08-24 downloaded from the CCDC.
;
_cell_angle_alpha 90.0
_cell_angle_beta 99.865(6)
_cell_angle_gamma 90.0
_cell_formula_units_Z 4
_cell_length_a 10.8969(6)
_cell_length_b 15.1389(8)
_cell_length_c 13.6149(8)
_cell_measurement_reflns_used 6724
_cell_measurement_temperature 295.00(10)
_cell_measurement_theta_max 28.8050
_cell_measurement_theta_min 3.7580
_cell_volume 2212.8(2)
_computing_cell_refinement
;
CrysAlisPro, Agilent Technologies,
Version 1.171.37.35 (release 13-08-2014 CrysAlis171 .NET)
(compiled Aug 13 2014,18:06:01)
;
_computing_data_collection
;
CrysAlisPro, Agilent Technologies,
Version 1.171.37.35 (release 13-08-2014 CrysAlis171 .NET)
(compiled Aug 13 2014,18:06:01)
;
_computing_data_reduction
;
CrysAlisPro, Agilent Technologies,
Version 1.171.37.35 (release 13-08-2014 CrysAlis171 .NET)
(compiled Aug 13 2014,18:06:01)
;
_computing_molecular_graphics 'Olex2 (Dolomanov et al., 2009)'
_computing_publication_material 'Olex2 (Dolomanov et al., 2009)'
_computing_structure_refinement 'XL (Sheldrick, 2008)'
_computing_structure_solution 'SHELXS-97 (Sheldrick, 1990)'
_diffrn_ambient_environment N~2~
_diffrn_ambient_temperature 295.00(10)
_diffrn_detector 'CCD plate'
_diffrn_detector_area_resol_mean 10.5594
_diffrn_detector_type Atlas
_diffrn_measured_fraction_theta_full 0.996
_diffrn_measured_fraction_theta_max 0.856
_diffrn_measurement_details
;
#__ type_ start__ end____ width___ exp.time_
  1 omega  -18.00   85.00   1.0000   13.4150
omega____ theta____ kappa____ phi______ frames
    -       11.3879   57.0000  -30.0000 103

#__ type_ start__ end____ width___ exp.time_
  2 omega   35.00  101.00   1.0000   13.4150
omega____ theta____ kappa____ phi______ frames
    -       11.3879  178.0000 -150.0000 66

#__ type_ start__ end____ width___ exp.time_
  3 omega  -22.00   12.00   1.0000   13.4150
omega____ theta____ kappa____ phi______ frames
    -       11.3879   77.0000  120.0000 34

#__ type_ start__ end____ width___ exp.time_
  4 omega   34.00  100.00   1.0000   13.4150
omega____ theta____ kappa____ phi______ frames
    -       11.3879 -178.0000    0.0000 66
;
_diffrn_measurement_device 'four-circle diffractometer'
_diffrn_measurement_device_type 'SuperNova, Dual, Cu at zero, Atlas'
_diffrn_measurement_method '\w scans'
_diffrn_orient_matrix_UB_11 -0.0188051000
_diffrn_orient_matrix_UB_12 0.0236906000
_diffrn_orient_matrix_UB_13 0.0398248000
_diffrn_orient_matrix_UB_21 0.0138672000
_diffrn_orient_matrix_UB_22 0.0403166000
_diffrn_orient_matrix_UB_23 -0.0221523000
_diffrn_orient_matrix_UB_31 -0.0618246000
_diffrn_orient_matrix_UB_32 0.0018379000
_diffrn_orient_matrix_UB_33 -0.0269703000
_diffrn_radiation_monochromator mirror
_diffrn_radiation_probe x-ray
_diffrn_radiation_type MoK\a
_diffrn_radiation_wavelength 0.71073
_diffrn_reflns_av_R_equivalents 0.0439
_diffrn_reflns_av_unetI/netI 0.0543
_diffrn_reflns_Laue_measured_fraction_full 0.996
_diffrn_reflns_Laue_measured_fraction_max 0.856
_diffrn_reflns_limit_h_max 15
_diffrn_reflns_limit_h_min -14
_diffrn_reflns_limit_k_max 20
_diffrn_reflns_limit_k_min -20
_diffrn_reflns_limit_l_max 14
_diffrn_reflns_limit_l_min -18
_diffrn_reflns_number 14667
_diffrn_reflns_point_group_measured_fraction_full 0.996
_diffrn_reflns_point_group_measured_fraction_max 0.856
_diffrn_reflns_theta_full 25.242
_diffrn_reflns_theta_max 29.553
_diffrn_reflns_theta_min 3.488
_diffrn_source 'SuperNova (Mo) X-ray Source'
_exptl_absorpt_coefficient_mu 10.278
_exptl_absorpt_correction_T_max 1.00000
_exptl_absorpt_correction_T_min 0.19931
_exptl_absorpt_correction_type multi-scan
_exptl_absorpt_process_details
;
CrysAlisPro, Agilent Technologies,
Version 1.171.37.35 (release 13-08-2014 CrysAlis171 .NET)
(compiled Aug 13 2014,18:06:01)
Empirical absorption correction using spherical harmonics,
 implemented in SCALE3 ABSPACK scaling algorithm.
;
_exptl_crystal_colour yellow
_exptl_crystal_colour_primary yellow
_exptl_crystal_density_diffrn 2.286
_exptl_crystal_density_method 'not measured'
_exptl_crystal_description block
_exptl_crystal_F_000 1424
_refine_diff_density_max 1.209
_refine_diff_density_min -1.322
_refine_diff_density_rms 0.156
_refine_ls_extinction_method none
_refine_ls_goodness_of_fit_ref 1.018
_refine_ls_hydrogen_treatment constr
_refine_ls_matrix_type full
_refine_ls_number_parameters 220
_refine_ls_number_reflns 5290
_refine_ls_number_restraints 0
_refine_ls_restrained_S_all 1.018
_refine_ls_R_factor_all 0.0567
_refine_ls_R_factor_gt 0.0378
_refine_ls_shift/su_max 0.001
_refine_ls_shift/su_mean 0.000
_refine_ls_structure_factor_coef Fsqd
_refine_ls_weighting_details 'w=1/[\s^2^(Fo^2^)+(0.0373P)^2^] where P=(Fo^2^+2Fc^2^)/3'
_refine_ls_weighting_scheme calc
_refine_ls_wR_factor_gt 0.0793
_refine_ls_wR_factor_ref 0.0905
_reflns_Friedel_coverage 0.000
_reflns_number_gt 4112
_reflns_number_total 5290
_reflns_threshold_expression 'I > 2\s(I)'
_cod_data_source_file c7tc02721d2.cif
_cod_data_source_block 8y
_cod_original_sg_symbol_H-M 'P 1 21/c 1'
_cod_database_code 7236857
_shelx_shelxl_version_number 2014/7
_chemical_oxdiff_formula 'C H N Sb Br'
_shelx_space_group_comment
;
The symmetry employed for this shelxl refinement is uniquely defined
by the following loop, which should always be used as a source of
symmetry information in preference to the above space-group names.
They are only intended as comments.
;
_cell_oxdiff_angle_alpha 90.019(4)
_cell_oxdiff_angle_beta 100.059(5)
_cell_oxdiff_angle_gamma 89.996(5)
_cell_oxdiff_length_a 10.8995(7)
_cell_oxdiff_length_b 15.1566(7)
_cell_oxdiff_length_c 13.6037(8)
_cell_oxdiff_measurement_reflns_used 6724
_cell_oxdiff_volume 2212.8(2)
_reflns_odcompleteness_completeness 99.41
_reflns_odcompleteness_iscentric 1
_reflns_odcompleteness_theta 26.32
_olex2_refinement_description
;
1. Fixed Uiso
 At 1.2 times of:
  All C(H) groups, All N(H) groups
 At 1.5 times of:
  All C(H,H,H) groups
2.a Ternary CH refined with riding coordinates:
 C9(H9), C10(H10), N22(H22)
2.b Aromatic/amide H refined with riding coordinates:
 C5(H5), C4(H4), C8(H8), C7(H7), C15(H15), C14(H14), C13(H13), C12(H12)
2.c Idealised Me refined as rotating group:
 C16(H16A,H16B,H16C), C2(H2A,H2B,H2C), C1(H1A,H1B,H1C)
;
_olex2_submission_original_sample_id AC-8-295k
_olex2_submission_special_instructions 'No special instructions were received'

loop_
_space_group_symop_operation_xyz
'x, y, z'
'-x+1/2, y+1/2, -z+1/2'
'-x, -y, -z'
'x-1/2, -y-1/2, z-1/2'

loop_
_atom_site_label
_atom_site_type_symbol
_atom_site_fract_x
_atom_site_fract_y
_atom_site_fract_z
_atom_site_U_iso_or_equiv
_atom_site_adp_type
_atom_site_occupancy
_atom_site_site_symmetry_order
_atom_site_calc_flag
_atom_site_refinement_flags_posn
Sb1 Sb 1.18040(3) 0.04455(2) 0.47217(2) 0.02635(10) Uani 1 1 d .
Br1 Br 1.40311(4) 0.05151(3) 0.57836(3) 0.02863(12) Uani 1 1 d .
Br2 Br 1.24251(5) 0.10970(4) 0.30035(4) 0.04662(16) Uani 1 1 d .
Br4 Br 1.09238(5) -0.02946(4) 0.64620(4) 0.04137(15) Uani 1 1 d .
Br3 Br 1.22214(5) -0.11652(3) 0.41272(5) 0.05084(17) Uani 1 1 d .
Br5 Br 1.17770(5) 0.23642(3) 0.54565(4) 0.04048(15) Uani 1 1 d .
C6 C 0.7087(4) 0.4531(3) 0.4913(3) 0.0265(10) Uani 1 1 d .
C5 C 0.7485(5) 0.4893(3) 0.4101(4) 0.0424(13) Uani 1 1 d .
H5 H 0.7107 0.5406 0.3822 0.051 Uiso 1 1 calc R
C4 C 0.8433(5) 0.4518(3) 0.3683(4) 0.0411(13) Uani 1 1 d .
H4 H 0.8678 0.4774 0.3127 0.049 Uiso 1 1 calc R
C3 C 0.9009(4) 0.3763(3) 0.4096(4) 0.0296(10) Uani 1 1 d .
C8 C 0.8631(4) 0.3382(3) 0.4909(4) 0.0369(12) Uani 1 1 d .
H8 H 0.9015 0.2869 0.5185 0.044 Uiso 1 1 calc R
C7 C 0.7680(5) 0.3762(3) 0.5318(4) 0.0356(12) Uani 1 1 d .
H7 H 0.7431 0.3502 0.5870 0.043 Uiso 1 1 calc R
C9 C 0.5986(4) 0.4853(3) 0.5346(3) 0.0274(10) Uani 1 1 d .
H9 H 0.6213 0.4890 0.6073 0.033 Uiso 1 1 calc R
C10 C 0.4714(4) 0.4294(3) 0.5058(4) 0.0280(10) Uani 1 1 d .
H10 H 0.4422 0.4082 0.5657 0.034 Uiso 1 1 calc R
C11 C 0.4804(4) 0.3554(3) 0.4352(3) 0.0266(10) Uani 1 1 d .
C15 C 0.4930(5) 0.3694(3) 0.3366(4) 0.0332(11) Uani 1 1 d .
H15 H 0.4817 0.4259 0.3096 0.040 Uiso 1 1 calc R
C14 C 0.5216(4) 0.3013(3) 0.2786(4) 0.0317(11) Uani 1 1 d .
H14 H 0.5301 0.3116 0.2127 0.038 Uiso 1 1 calc R
N18 N 0.5375(3) 0.2192(2) 0.3171(3) 0.0274(8) Uani 1 1 d .
C13 C 0.5206(4) 0.2024(3) 0.4102(4) 0.0300(11) Uani 1 1 d .
H13 H 0.5283 0.1449 0.4345 0.036 Uiso 1 1 calc R
C12 C 0.4920(4) 0.2694(3) 0.4699(4) 0.0301(10) Uani 1 1 d .
H12 H 0.4803 0.2570 0.5346 0.036 Uiso 1 1 calc R
C16 C 0.5706(5) 0.1452(3) 0.2562(4) 0.0411(13) Uani 1 1 d .
H16A H 0.6391 0.1129 0.2934 0.062 Uiso 1 1 calc GR
H16B H 0.5942 0.1678 0.1962 0.062 Uiso 1 1 calc GR
H16C H 0.5003 0.1066 0.2394 0.062 Uiso 1 1 calc GR
N22 N 0.9977(4) 0.3311(3) 0.3660(3) 0.0334(9) Uani 1 1 d .
H22 H 1.0438 0.2944 0.4191 0.040 Uiso 1 1 calc R
C2 C 0.9420(6) 0.2688(4) 0.2845(4) 0.0516(15) Uani 1 1 d .
H2A H 0.8870 0.2284 0.3097 0.077 Uiso 1 1 calc GR
H2B H 1.0074 0.2363 0.2617 0.077 Uiso 1 1 calc GR
H2C H 0.8962 0.3018 0.2301 0.077 Uiso 1 1 calc GR
C1 C 1.0913(5) 0.3903(4) 0.3318(4) 0.0464(14) Uani 1 1 d .
H1A H 1.0529 0.4221 0.2736 0.070 Uiso 1 1 calc GR
H1B H 1.1590 0.3555 0.3161 0.070 Uiso 1 1 calc GR
H1C H 1.1224 0.4315 0.3838 0.070 Uiso 1 1 calc GR

loop_
_atom_site_aniso_label
_atom_site_aniso_U_11
_atom_site_aniso_U_22
_atom_site_aniso_U_33
_atom_site_aniso_U_23
_atom_site_aniso_U_13
_atom_site_aniso_U_12
Sb1 0.02736(17) 0.02814(17) 0.02302(18) 0.00021(12) 0.00277(13) 0.00049(12)
Br1 0.0282(2) 0.0294(2) 0.0272(3) -0.00006(19) 0.0017(2) 0.00217(18)
Br2 0.0449(3) 0.0719(4) 0.0238(3) 0.0033(3) 0.0077(2) -0.0132(3)
Br4 0.0363(3) 0.0557(3) 0.0313(3) 0.0088(2) 0.0036(2) -0.0030(2)
Br3 0.0526(4) 0.0340(3) 0.0597(4) -0.0137(3) -0.0081(3) 0.0036(2)
Br5 0.0449(3) 0.0433(3) 0.0311(3) 0.0001(2) 0.0004(2) 0.0194(2)
C6 0.032(2) 0.024(2) 0.021(2) -0.0014(19) -0.002(2) 0.0010(19)
C5 0.052(3) 0.032(3) 0.046(3) 0.014(2) 0.016(3) 0.013(2)
C4 0.045(3) 0.040(3) 0.042(3) 0.021(2) 0.016(3) 0.013(2)
C3 0.029(2) 0.032(2) 0.026(3) 0.004(2) 0.000(2) 0.000(2)
C8 0.038(3) 0.040(3) 0.034(3) 0.012(2) 0.008(2) 0.012(2)
C7 0.038(3) 0.043(3) 0.024(3) 0.007(2) 0.002(2) 0.008(2)
C9 0.036(3) 0.023(2) 0.022(2) 0.0006(19) 0.002(2) 0.0053(19)
C10 0.034(2) 0.024(2) 0.027(3) 0.0028(19) 0.006(2) 0.0038(19)
C11 0.028(2) 0.027(2) 0.024(3) 0.0000(19) 0.003(2) 0.0015(19)
C15 0.047(3) 0.021(2) 0.032(3) 0.007(2) 0.007(2) 0.006(2)
C14 0.041(3) 0.029(2) 0.025(3) 0.002(2) 0.007(2) 0.004(2)
N18 0.036(2) 0.0195(18) 0.027(2) -0.0015(16) 0.0078(18) 0.0038(16)
C13 0.038(3) 0.020(2) 0.032(3) 0.003(2) 0.005(2) 0.0010(19)
C12 0.038(3) 0.027(2) 0.026(3) 0.004(2) 0.006(2) -0.002(2)
C16 0.061(4) 0.028(2) 0.037(3) -0.005(2) 0.016(3) 0.007(2)
N22 0.034(2) 0.040(2) 0.026(2) 0.0092(18) 0.0056(18) 0.0054(18)
C2 0.063(4) 0.043(3) 0.050(4) -0.008(3) 0.015(3) 0.003(3)
C1 0.032(3) 0.065(4) 0.044(3) 0.009(3) 0.011(2) 0.001(3)

loop_
_atom_type_symbol
_atom_type_description
_atom_type_scat_dispersion_real
_atom_type_scat_dispersion_imag
_atom_type_scat_source
C C 0.0033 0.0016 'International Tables Vol C Tables 4.2.6.8 and 6.1.1.4'
H H 0.0000 0.0000 'International Tables Vol C Tables 4.2.6.8 and 6.1.1.4'
Br Br -0.2901 2.4595 'International Tables Vol C Tables 4.2.6.8 and 6.1.1.4'
N N 0.0061 0.0033 'International Tables Vol C Tables 4.2.6.8 and 6.1.1.4'
Sb Sb -0.5866 1.5461 'International Tables Vol C Tables 4.2.6.8 and 6.1.1.4'

loop_
_geom_angle_atom_site_label_1
_geom_angle_atom_site_label_2
_geom_angle_atom_site_label_3
_geom_angle
_geom_angle_site_symmetry_1
_geom_angle_site_symmetry_3
Br1 Sb1 Br2 96.711(19) . .
Br1 Sb1 Br4 88.254(18) . .
Br1 Sb1 Br3 90.828(18) . .
Br2 Sb1 Br4 174.943(19) . .
Br3 Sb1 Br2 89.42(2) . .
Br3 Sb1 Br4 89.55(2) . .
C5 C6 C7 117.5(4) . .
C5 C6 C9 124.8(4) . .
C7 C6 C9 117.5(4) . .
C6 C5 C4 122.0(5) . .
C3 C4 C5 119.6(5) . .
C4 C3 N22 122.1(4) . .
C8 C3 C4 119.9(5) . .
C8 C3 N22 117.8(4) . .
C3 C8 C7 119.9(5) . .
C8 C7 C6 121.1(5) . .
C6 C9 C10 120.5(4) . 3_666
C6 C9 C10 116.3(4) . .
C10 C9 C10 90.0(3) 3_666 .
C9 C10 C9 90.0(3) 3_666 .
C11 C10 C9 113.7(4) . .
C11 C10 C9 118.7(4) . 3_666
C15 C11 C10 122.5(4) . .
C12 C11 C10 119.9(4) . .
C12 C11 C15 117.1(4) . .
C14 C15 C11 120.9(4) . .
N18 C14 C15 119.8(4) . .
C14 N18 C16 120.6(4) . .
C13 N18 C14 121.1(4) . .
C13 N18 C16 118.3(4) . .
N18 C13 C12 120.2(4) . .
C13 C12 C11 120.7(4) . .
C3 N22 C2 111.4(4) . .
C3 N22 C1 115.1(4) . .
C1 N22 C2 111.0(4) . .

loop_
_geom_bond_atom_site_label_1
_geom_bond_atom_site_label_2
_geom_bond_distance
_geom_bond_site_symmetry_2
Sb1 Br1 2.6055(6) .
Sb1 Br2 2.7287(6) .
Sb1 Br4 2.9270(6) .
Sb1 Br3 2.6333(6) .
C6 C5 1.370(7) .
C6 C7 1.397(6) .
C6 C9 1.506(6) .
C5 C4 1.383(7) .
C4 C3 1.377(6) .
C3 C8 1.373(7) .
C3 N22 1.465(6) .
C8 C7 1.383(7) .
C9 C10 1.552(6) 3_666
C9 C10 1.614(6) .
C10 C9 1.552(6) 3_666
C10 C11 1.490(6) .
C11 C15 1.389(6) .
C11 C12 1.384(6) .
C15 C14 1.367(6) .
C14 N18 1.349(6) .
N18 C13 1.336(6) .
N18 C16 1.476(6) .
C13 C12 1.370(6) .
N22 C2 1.503(7) .
N22 C1 1.491(6) .
